data_4083241
loop_
_publ_author_name
'Romanski, Steffen'
'R\"ucker, Hannelore'
'Stamellou, Eleni'
'Guttentag, Miguel'
'Neud\"orfl, J\"org-Martin'
'Alberto, Roger'
'Amslinger, Sabine'
'Yard, Benito'
'Schmalz, Hans-G\"unther'

_publ_section_title
;
 Iron Dienylphosphate Tricarbonyl Complexes as Water-Soluble
 Enzyme-Triggered CO-Releasing Molecules (ET-CORMs)
;
_journal_issue 16
_journal_name_full Organometallics
_journal_page_first 5800
_journal_paper_doi 10.1021/om300359a
_journal_volume 31
_journal_year 2012
_chemical_formula_moiety 'C13 H19 Fe N2 O5 P'
_chemical_formula_sum 'C13 H19 Fe N2 O5 P'
_chemical_formula_weight 370.12
_chemical_name_systematic
; 
 ? 
;
_space_group_IT_number 14
_symmetry_cell_setting monoclinic
_symmetry_space_group_name_Hall '-P 2ybc'
_symmetry_space_group_name_H-M 'P 1 21/c 1'
_atom_sites_solution_hydrogens geom
_atom_sites_solution_primary direct
_atom_sites_solution_secondary difmap
_audit_creation_method SHELXL-97
_cell_angle_alpha 90.00
_cell_angle_beta 114.728(3)
_cell_angle_gamma 90.00
_cell_formula_units_Z 4
_cell_length_a 6.2236(2)
_cell_length_b 27.465(2)
_cell_length_c 10.2669(5)
_cell_measurement_reflns_used 7451
_cell_measurement_temperature 100(2)
_cell_measurement_theta_max 26.99
_cell_measurement_theta_min 2.31
_cell_volume 1594.01(15)
_computing_cell_refinement 'Nonius DENZO (Otwinowski, Minor 1997)'
_computing_data_collection 'Nonius COLLECT'
_computing_data_reduction 'Nonius DENZO (Otwinowski, Minor 1997)'
_computing_molecular_graphics 'SCHAKAL99 (E. Keller 1999)'
_computing_publication_material 'PLATON (A. L. Spek 1980-2004)'
_computing_structure_refinement 'SHELXL-97 (Sheldrick, 1997)'
_computing_structure_solution 'SHELXS-97 (Sheldrick, 1997)'
_diffrn_ambient_temperature 100(2)
_diffrn_measured_fraction_theta_full 0.997
_diffrn_measured_fraction_theta_max 0.997
_diffrn_measurement_device_type 'Nonius KappaCCD'
_diffrn_measurement_method Phi/Omega-Scans
_diffrn_radiation_monochromator graphite
_diffrn_radiation_source 'fine-focus sealed tube'
_diffrn_radiation_type MoK\a
_diffrn_radiation_wavelength 0.71073
_diffrn_reflns_av_R_equivalents 0.0302
_diffrn_reflns_av_sigmaI/netI 0.0495
_diffrn_reflns_limit_h_max 6
_diffrn_reflns_limit_h_min -7
_diffrn_reflns_limit_k_max 35
_diffrn_reflns_limit_k_min -31
_diffrn_reflns_limit_l_max 13
_diffrn_reflns_limit_l_min -9
_diffrn_reflns_number 7451
_diffrn_reflns_theta_full 26.99
_diffrn_reflns_theta_max 26.99
_diffrn_reflns_theta_min 2.31
_exptl_absorpt_coefficient_mu 1.070
_exptl_absorpt_correction_type none
_exptl_crystal_colour yellowish
_exptl_crystal_density_diffrn 1.542
_exptl_crystal_density_method 'not measured'
_exptl_crystal_description prism
_exptl_crystal_F_000 768
_exptl_crystal_size_max .2
_exptl_crystal_size_mid .1
_exptl_crystal_size_min .03
_refine_diff_density_max 0.432
_refine_diff_density_min -0.348
_refine_diff_density_rms 0.063
_refine_ls_extinction_method none
_refine_ls_goodness_of_fit_ref 1.063
_refine_ls_hydrogen_treatment constr
_refine_ls_matrix_type full
_refine_ls_number_parameters 203
_refine_ls_number_reflns 3456
_refine_ls_number_restraints 0
_refine_ls_restrained_S_all 1.063
_refine_ls_R_factor_all 0.0457
_refine_ls_R_factor_gt 0.0314
_refine_ls_shift/su_max 0.000
_refine_ls_shift/su_mean 0.000
_refine_ls_structure_factor_coef Fsqd
_refine_ls_weighting_details 'calc w=1/[\s^2^(Fo^2^)+(0.0329P)^2^+0.0000P] where P=(Fo^2^+2Fc^2^)/3'
_refine_ls_weighting_scheme calc
_refine_ls_wR_factor_gt 0.0719
_refine_ls_wR_factor_ref 0.0756
_reflns_number_gt 2755
_reflns_number_total 3456
_reflns_threshold_expression >2sigma(I)
_cod_data_source_file rac-7e.cif
_cod_data_source_block rac-7e
_cod_original_sg_symbol_H-M P21/c
_cod_database_code 4083241

loop_
_symmetry_equiv_pos_as_xyz
'x, y, z'
'-x, y+1/2, -z+1/2'
'-x, -y, -z'
'x, -y-1/2, z-1/2'

loop_
_atom_site_label
_atom_site_type_symbol
_atom_site_fract_x
_atom_site_fract_y
_atom_site_fract_z
_atom_site_U_iso_or_equiv
_atom_site_adp_type
_atom_site_occupancy
_atom_site_symmetry_multiplicity
_atom_site_calc_flag
_atom_site_refinement_flags
Fe1 Fe -0.29206(4) -0.083522(11) -0.66776(3) 0.01484(9) Uani 1 1 d .
P1 P -0.23712(8) -0.16468(2) -1.02453(5) 0.01567(13) Uani 1 1 d .
O1 O -0.3819(2) -0.14530(6) -0.93538(13) 0.0190(3) Uani 1 1 d .
O2 O -0.0171(2) -0.19048(5) -0.93377(13) 0.0198(3) Uani 1 1 d .
O3 O -0.2584(2) -0.01669(6) -0.88280(15) 0.0288(4) Uani 1 1 d .
O4 O 0.0859(2) -0.04869(6) -0.40103(14) 0.0271(4) Uani 1 1 d .
O5 O -0.6927(2) -0.03113(6) -0.65215(17) 0.0335(4) Uani 1 1 d .
N1 N -0.4539(3) -0.19445(7) -1.15097(16) 0.0178(4) Uani 1 1 d .
N2 N -0.1895(3) -0.11859(7) -1.10830(17) 0.0199(4) Uani 1 1 d .
C1 C -0.2907(3) -0.14456(8) -0.78666(19) 0.0151(4) Uani 1 1 d .
C2 C -0.6175(3) -0.22550(8) -1.1181(2) 0.0218(5) Uani 1 1 d .
H2A H -0.7550 -0.2334 -1.2071 0.033 Uiso 1 1 calc R
H2B H -0.6698 -0.2082 -1.0531 0.033 Uiso 1 1 calc R
H2C H -0.5366 -0.2556 -1.0722 0.033 Uiso 1 1 calc R
C3 C -0.3937(4) -0.21591(9) -1.2631(2) 0.0253(5) Uani 1 1 d .
H3A H -0.3021 -0.2458 -1.2266 0.038 Uiso 1 1 calc R
H3B H -0.2996 -0.1926 -1.2897 0.038 Uiso 1 1 calc R
H3C H -0.5394 -0.2236 -1.3476 0.038 Uiso 1 1 calc R
C4 C -0.3839(4) -0.08689(8) -1.2010(2) 0.0261(5) Uani 1 1 d .
H4A H -0.3836 -0.0569 -1.1493 0.039 Uiso 1 1 calc R
H4B H -0.5351 -0.1038 -1.2274 0.039 Uiso 1 1 calc R
H4C H -0.3626 -0.0789 -1.2878 0.039 Uiso 1 1 calc R
C5 C 0.0444(3) -0.09642(9) -1.0631(2) 0.0287(6) Uani 1 1 d .
H5A H 0.0673 -0.0861 -1.1478 0.043 Uiso 1 1 calc R
H5B H 0.1663 -0.1202 -1.0086 0.043 Uiso 1 1 calc R
H5C H 0.0563 -0.0680 -1.0025 0.043 Uiso 1 1 calc R
C6 C -0.4438(3) -0.15175(7) -0.7199(2) 0.0158(4) Uani 1 1 d .
H6X H -0.6078 -0.1566 -0.7765 0.019 Uiso 1 1 d R
C7 C -0.3291(3) -0.14648(8) -0.5671(2) 0.0174(4) Uani 1 1 d .
H7X H -0.4246 -0.1462 -0.5151 0.021 Uiso 1 1 d R
C8 C -0.0903(3) -0.17067(8) -0.4838(2) 0.0192(5) Uani 1 1 d .
H8A H -0.1124 -0.2061 -0.4774 0.023 Uiso 1 1 calc R
H8B H -0.0172 -0.1574 -0.3852 0.023 Uiso 1 1 calc R
C9 C 0.0731(3) -0.16139(8) -0.5592(2) 0.0195(5) Uani 1 1 d .
H9A H 0.2157 -0.1436 -0.4937 0.023 Uiso 1 1 calc R
H9B H 0.1245 -0.1929 -0.5836 0.023 Uiso 1 1 calc R
C10 C -0.0535(3) -0.13188(8) -0.6949(2) 0.0165(4) Uani 1 1 d .
H10X H 0.0415 -0.1204 -0.7407 0.020 Uiso 1 1 d R
C11 C -0.2756(3) -0.04213(8) -0.7994(2) 0.0195(5) Uani 1 1 d .
C12 C -0.0641(3) -0.06053(8) -0.5069(2) 0.0185(4) Uani 1 1 d .
C13 C -0.5396(3) -0.05231(8) -0.6594(2) 0.0213(5) Uani 1 1 d .

loop_
_atom_site_aniso_label
_atom_site_aniso_U_11
_atom_site_aniso_U_22
_atom_site_aniso_U_33
_atom_site_aniso_U_23
_atom_site_aniso_U_13
_atom_site_aniso_U_12
Fe1 0.01442(14) 0.01352(18) 0.01687(16) -0.00109(12) 0.00684(11) -0.00018(12)
P1 0.0165(2) 0.0155(3) 0.0154(3) -0.0003(2) 0.0070(2) 0.0007(2)
O1 0.0172(6) 0.0263(9) 0.0129(7) -0.0041(6) 0.0059(5) 0.0029(6)
O2 0.0206(7) 0.0204(9) 0.0190(7) 0.0027(6) 0.0088(6) 0.0056(6)
O3 0.0368(8) 0.0238(10) 0.0263(8) 0.0056(7) 0.0137(7) -0.0012(7)
O4 0.0288(8) 0.0219(10) 0.0211(8) -0.0040(7) 0.0010(7) -0.0003(7)
O5 0.0265(7) 0.0246(10) 0.0548(11) -0.0035(8) 0.0223(7) 0.0046(7)
N1 0.0228(8) 0.0163(11) 0.0158(9) -0.0018(7) 0.0095(7) -0.0046(7)
N2 0.0146(7) 0.0173(11) 0.0263(9) 0.0052(8) 0.0072(7) -0.0003(7)
C1 0.0174(9) 0.0112(11) 0.0161(10) -0.0013(8) 0.0064(8) 0.0010(8)
C2 0.0223(10) 0.0213(13) 0.0203(11) -0.0010(9) 0.0075(9) -0.0052(9)
C3 0.0370(12) 0.0253(14) 0.0153(11) -0.0015(9) 0.0127(9) -0.0021(10)
C4 0.0259(10) 0.0235(14) 0.0261(12) 0.0074(10) 0.0082(9) 0.0011(10)
C5 0.0233(10) 0.0329(16) 0.0292(12) 0.0047(11) 0.0103(9) -0.0069(10)
C6 0.0148(8) 0.0103(11) 0.0221(11) -0.0018(8) 0.0074(8) -0.0007(8)
C7 0.0180(9) 0.0164(12) 0.0217(11) 0.0012(9) 0.0121(8) 0.0003(9)
C8 0.0200(9) 0.0167(12) 0.0196(11) 0.0009(9) 0.0071(8) -0.0003(9)
C9 0.0170(9) 0.0216(13) 0.0190(11) -0.0014(9) 0.0068(8) 0.0018(9)
C10 0.0151(9) 0.0172(12) 0.0197(10) -0.0025(9) 0.0097(8) -0.0003(9)
C11 0.0179(9) 0.0158(12) 0.0230(11) -0.0042(9) 0.0068(9) 0.0007(9)
C12 0.0230(10) 0.0115(12) 0.0243(12) 0.0020(9) 0.0130(9) 0.0018(9)
C13 0.0202(10) 0.0177(13) 0.0266(12) -0.0012(9) 0.0103(9) -0.0055(9)

loop_
_atom_type_symbol
_atom_type_description
_atom_type_scat_dispersion_real
_atom_type_scat_dispersion_imag
_atom_type_scat_source
C C 0.0033 0.0016 'International Tables Vol C Tables 4.2.6.8 and 6.1.1.4'
H H 0.0000 0.0000 'International Tables Vol C Tables 4.2.6.8 and 6.1.1.4'
Fe Fe 0.3463 0.8444 'International Tables Vol C Tables 4.2.6.8 and 6.1.1.4'
N N 0.0061 0.0033 'International Tables Vol C Tables 4.2.6.8 and 6.1.1.4'
O O 0.0106 0.0060 'International Tables Vol C Tables 4.2.6.8 and 6.1.1.4'
P P 0.1023 0.0942 'International Tables Vol C Tables 4.2.6.8 and 6.1.1.4'

loop_
_geom_angle_atom_site_label_1
_geom_angle_atom_site_label_2
_geom_angle_atom_site_label_3
_geom_angle
C12 Fe1 C13 98.78(9)
C12 Fe1 C11 101.45(9)
C13 Fe1 C11 93.10(9)
C12 Fe1 C6 131.44(9)
C13 Fe1 C6 97.87(8)
C11 Fe1 C6 122.77(8)
C12 Fe1 C7 92.58(9)
C13 Fe1 C7 95.59(8)
C11 Fe1 C7 162.17(9)
C6 Fe1 C7 40.50(7)
C12 Fe1 C1 129.29(8)
C13 Fe1 C1 128.92(8)
C11 Fe1 C1 93.03(9)
C6 Fe1 C1 39.55(7)
C7 Fe1 C1 69.43(8)
C12 Fe1 C10 90.80(8)
C13 Fe1 C10 168.05(9)
C11 Fe1 C10 91.96(8)
C6 Fe1 C10 70.32(7)
C7 Fe1 C10 76.75(8)
C1 Fe1 C10 39.88(7)
O2 P1 O1 112.93(7)
O2 P1 N2 112.43(8)
O1 P1 N2 108.10(9)
O2 P1 N1 119.83(9)
O1 P1 N1 98.20(7)
N2 P1 N1 103.90(8)
C1 O1 P1 123.90(11)
C2 N1 C3 111.94(17)
C2 N1 P1 121.64(13)
C3 N1 P1 114.97(12)
C5 N2 C4 113.51(18)
C5 N2 P1 122.25(14)
C4 N2 P1 121.35(13)
O1 C1 C6 119.11(15)
O1 C1 C10 124.42(16)
C6 C1 C10 116.13(16)
O1 C1 Fe1 123.91(14)
C6 C1 Fe1 69.83(11)
C10 C1 Fe1 70.81(11)
N1 C2 H2A 109.5
N1 C2 H2B 109.5
H2A C2 H2B 109.5
N1 C2 H2C 109.5
H2A C2 H2C 109.5
H2B C2 H2C 109.5
N1 C3 H3A 109.5
N1 C3 H3B 109.5
H3A C3 H3B 109.5
N1 C3 H3C 109.5
H3A C3 H3C 109.5
H3B C3 H3C 109.5
N2 C4 H4A 109.5
N2 C4 H4B 109.5
H4A C4 H4B 109.5
N2 C4 H4C 109.5
H4A C4 H4C 109.5
H4B C4 H4C 109.5
N2 C5 H5A 109.5
N2 C5 H5B 109.5
H5A C5 H5B 109.5
N2 C5 H5C 109.5
H5A C5 H5C 109.5
H5B C5 H5C 109.5
C1 C6 C7 113.05(16)
C1 C6 Fe1 70.62(11)
C7 C6 Fe1 70.13(12)
C1 C6 H6X 119.9
C7 C6 H6X 126.9
Fe1 C6 H6X 123.0
C6 C7 C8 119.54(17)
C6 C7 Fe1 69.37(12)
C8 C7 Fe1 110.95(13)
C6 C7 H7X 118.2
C8 C7 H7X 112.4
Fe1 C7 H7X 119.9
C7 C8 C9 109.92(16)
C7 C8 H8A 109.7
C9 C8 H8A 109.7
C7 C8 H8B 109.7
C9 C8 H8B 109.7
H8A C8 H8B 108.2
C10 C9 C8 110.68(15)
C10 C9 H9A 109.5
C8 C9 H9A 109.5
C10 C9 H9B 109.5
C8 C9 H9B 109.5
H9A C9 H9B 108.1
C1 C10 C9 118.27(17)
C1 C10 Fe1 69.31(11)
C9 C10 Fe1 109.95(12)
C1 C10 H10X 116.2
C9 C10 H10X 116.2
Fe1 C10 H10X 118.5
O3 C11 Fe1 177.64(18)
O4 C12 Fe1 175.77(19)
O5 C13 Fe1 177.76(19)

loop_
_geom_bond_atom_site_label_1
_geom_bond_atom_site_label_2
_geom_bond_distance
Fe1 C12 1.783(2)
Fe1 C13 1.796(2)
Fe1 C11 1.802(2)
Fe1 C6 2.066(2)
Fe1 C7 2.076(2)
Fe1 C1 2.076(2)
Fe1 C10 2.0959(19)
P1 O2 1.4760(13)
P1 O1 1.6196(13)
P1 N2 1.6257(18)
P1 N1 1.6459(16)
O1 C1 1.389(2)
O3 C11 1.144(2)
O4 C12 1.145(2)
O5 C13 1.145(2)
N1 C2 1.471(2)
N1 C3 1.475(2)
N2 C5 1.463(2)
N2 C4 1.471(3)
C1 C6 1.401(3)
C1 C10 1.423(2)
C2 H2A 0.9800
C2 H2B 0.9800
C2 H2C 0.9800
C3 H3A 0.9800
C3 H3B 0.9800
C3 H3C 0.9800
C4 H4A 0.9800
C4 H4B 0.9800
C4 H4C 0.9800
C5 H5A 0.9800
C5 H5B 0.9800
C5 H5C 0.9800
C6 C7 1.433(3)
C6 H6X 0.9490
C7 C8 1.523(3)
C7 H7X 0.9505
C8 C9 1.535(2)
C8 H8A 0.9900
C8 H8B 0.9900
C9 C10 1.516(3)
C9 H9A 0.9900
C9 H9B 0.9900
C10 H10X 0.9502

loop_
_geom_torsion_atom_site_label_1
_geom_torsion_atom_site_label_2
_geom_torsion_atom_site_label_3
_geom_torsion_atom_site_label_4
_geom_torsion
O2 P1 O1 C1 11.44(19)
N2 P1 O1 C1 -113.60(16)
N1 P1 O1 C1 138.79(16)
O2 P1 N1 C2 79.40(17)
O1 P1 N1 C2 -43.04(17)
N2 P1 N1 C2 -154.08(16)
O2 P1 N1 C3 -61.05(17)
O1 P1 N1 C3 176.51(14)
N2 P1 N1 C3 65.46(16)
O2 P1 N2 C5 -18.5(2)
O1 P1 N2 C5 106.84(17)
N1 P1 N2 C5 -149.53(17)
O2 P1 N2 C4 -178.01(15)
O1 P1 N2 C4 -52.67(18)
N1 P1 N2 C4 50.96(18)
P1 O1 C1 C6 -147.53(16)
P1 O1 C1 C10 39.4(3)
P1 O1 C1 Fe1 128.28(13)
C12 Fe1 C1 C6 110.62(13)
C13 Fe1 C1 C6 -45.47(15)
C11 Fe1 C1 C6 -141.92(11)
C7 Fe1 C1 C6 34.79(11)
C10 Fe1 C1 C6 128.65(16)
C12 Fe1 C1 C10 -18.03(16)
C13 Fe1 C1 C10 -174.12(12)
C11 Fe1 C1 C10 89.43(12)
C6 Fe1 C1 C10 -128.65(16)
C7 Fe1 C1 C10 -93.86(12)
O1 C1 C6 C7 -175.64(18)
C10 C1 C6 C7 -2.0(3)
Fe1 C1 C6 C7 -57.24(16)
O1 C1 C6 Fe1 -118.40(18)
C10 C1 C6 Fe1 55.24(16)
C12 Fe1 C6 C1 -104.92(13)
C13 Fe1 C6 C1 145.95(12)
C11 Fe1 C6 C1 47.10(13)
C7 Fe1 C6 C1 -124.64(15)
C10 Fe1 C6 C1 -32.13(11)
C12 Fe1 C6 C7 19.72(15)
C13 Fe1 C6 C7 -89.41(12)
C11 Fe1 C6 C7 171.74(11)
C1 Fe1 C6 C7 124.64(15)
C10 Fe1 C6 C7 92.52(12)
C1 C6 C7 C8 -45.5(3)
Fe1 C6 C7 C8 -103.05(18)
C1 C6 C7 Fe1 57.50(15)
C12 Fe1 C7 C6 -165.33(11)
C13 Fe1 C7 C6 95.58(12)
C11 Fe1 C7 C6 -23.2(3)
C1 Fe1 C7 C6 -34.02(10)
C10 Fe1 C7 C6 -75.11(11)
C12 Fe1 C7 C8 -50.50(15)
C13 Fe1 C7 C8 -149.59(14)
C11 Fe1 C7 C8 91.6(3)
C6 Fe1 C7 C8 114.83(18)
C1 Fe1 C7 C8 80.81(14)
C10 Fe1 C7 C8 39.72(13)
C6 C7 C8 C9 45.7(3)
Fe1 C7 C8 C9 -31.8(2)
C7 C8 C9 C10 -1.1(2)
O1 C1 C10 C9 -139.3(2)
C6 C1 C10 C9 47.4(3)
Fe1 C1 C10 C9 102.18(16)
O1 C1 C10 Fe1 118.5(2)
C6 C1 C10 Fe1 -54.74(16)
C8 C9 C10 C1 -43.6(2)
C8 C9 C10 Fe1 33.0(2)
C12 Fe1 C10 C1 166.14(12)
C13 Fe1 C10 C1 22.6(4)
C11 Fe1 C10 C1 -92.38(12)
C6 Fe1 C10 C1 31.88(11)
C7 Fe1 C10 C1 73.68(12)
C12 Fe1 C10 C9 52.47(14)
C13 Fe1 C10 C9 -91.0(4)
C11 Fe1 C10 C9 153.95(14)
C6 Fe1 C10 C9 -81.79(14)
C7 Fe1 C10 C9 -39.99(13)
C1 Fe1 C10 C9 -113.67(18)
